data_4346048
loop_
_publ_author_name
'Gonzalez, Miguel I.'
'Bloch, Eric D.'
'Mason, Jarad A.'
'Teat, Simon J.'
'Long, Jeffrey R.'

_publ_section_title
;
 Single-crystal-to-single-crystal metalation of a metal-organic framework:
 a route toward structurally well-defined catalysts.
;
_journal_issue 6
_journal_name_full 'Inorganic chemistry'
_journal_page_first 2995
_journal_page_last 3005
_journal_paper_doi 10.1021/acs.inorgchem.5b00096
_journal_volume 54
_journal_year 2015
_chemical_formula_sum 'C22 H24 B F4 Ir N2 O4'
_chemical_formula_weight 659.44
_chemical_name_common '[Ir(dmbpydc)(COD)]BF4'
_space_group_crystal_system monoclinic
_space_group_IT_number 15
_space_group_name_Hall '-C 2yc'
_space_group_name_H-M_alt 'C 1 2/c 1'
_atom_sites_solution_hydrogens geom
_atom_sites_solution_primary direct
_atom_sites_solution_secondary difmap
_audit_creation_method SHELXL-2014/4
_cell_angle_alpha 90
_cell_angle_beta 97.6110(10)
_cell_angle_gamma 90
_cell_formula_units_Z 8
_cell_length_a 25.624(3)
_cell_length_b 11.6022(11)
_cell_length_c 14.5330(14)
_cell_measurement_reflns_used 9299
_cell_measurement_temperature 100(2)
_cell_measurement_theta_max 33.578
_cell_measurement_theta_min 3.249
_cell_volume 4282.5(8)
_computing_cell_refinement 'Bruker SAINT v8.18c'
_computing_data_collection 'Bruker APEX 2'
_computing_data_reduction 'Bruker SAINT v8.18c'
_computing_molecular_graphics 'Olex2 (Dolomanov et al., 2009)'
_computing_publication_material 'Olex2 (Dolomanov et al., 2009)'
_computing_structure_refinement 'SHELXL-2014 (Sheldrick, 2014)'
_computing_structure_solution SHELXS-2014
_diffrn_ambient_temperature 100(2)
_diffrn_measured_fraction_theta_full 0.995
_diffrn_measured_fraction_theta_max 0.996
_diffrn_measurement_device_type 'Bruker APEX II CCD diffractometer'
_diffrn_measurement_method '\w/\q scans'
_diffrn_radiation_type synchrotron
_diffrn_radiation_wavelength 0.7749
_diffrn_reflns_av_R_equivalents 0.0537
_diffrn_reflns_av_unetI/netI 0.0456
_diffrn_reflns_Laue_measured_fraction_full 0.995
_diffrn_reflns_Laue_measured_fraction_max 0.996
_diffrn_reflns_limit_h_max 36
_diffrn_reflns_limit_h_min -36
_diffrn_reflns_limit_k_max 16
_diffrn_reflns_limit_k_min -16
_diffrn_reflns_limit_l_max 20
_diffrn_reflns_limit_l_min -20
_diffrn_reflns_number 30133
_diffrn_reflns_point_group_measured_fraction_full 0.995
_diffrn_reflns_point_group_measured_fraction_max 0.996
_diffrn_reflns_theta_full 27.706
_diffrn_reflns_theta_max 33.607
_diffrn_reflns_theta_min 3.248
_diffrn_source 'Advanced Light Source station 11.3.1'
_exptl_absorpt_coefficient_mu 7.840
_exptl_absorpt_correction_T_max 0.573
_exptl_absorpt_correction_T_min 0.449
_exptl_absorpt_correction_type multi-scan
_exptl_absorpt_process_details 'SADABS 2008/1 Bruker AXS Madison WI USA'
_exptl_crystal_colour green
_exptl_crystal_density_diffrn 2.046
_exptl_crystal_density_method 'not measured'
_exptl_crystal_description block
_exptl_crystal_F_000 2560
_exptl_crystal_size_max 0.100
_exptl_crystal_size_mid 0.080
_exptl_crystal_size_min 0.080
_refine_diff_density_max 1.816
_refine_diff_density_min -1.941
_refine_diff_density_rms 0.172
_refine_ls_extinction_method none
_refine_ls_goodness_of_fit_ref 1.040
_refine_ls_hydrogen_treatment constr
_refine_ls_matrix_type full
_refine_ls_number_parameters 309
_refine_ls_number_reflns 6527
_refine_ls_number_restraints 0
_refine_ls_restrained_S_all 1.040
_refine_ls_R_factor_all 0.0297
_refine_ls_R_factor_gt 0.0282
_refine_ls_shift/su_max 0.001
_refine_ls_shift/su_mean 0.000
_refine_ls_structure_factor_coef Fsqd
_refine_ls_weighting_details 'w=1/[\s^2^(Fo^2^)+(0.0416P)^2^+5.1321P] where P=(Fo^2^+2Fc^2^)/3'
_refine_ls_weighting_scheme calc
_refine_ls_wR_factor_gt 0.0754
_refine_ls_wR_factor_ref 0.0767
_reflns_Friedel_coverage 0.000
_reflns_number_gt 6144
_reflns_number_total 6527
_reflns_threshold_expression 'I > 2\s(I)'
_cod_data_source_file ic5b00096_si_010.cif
_cod_data_source_block mig052s_0m
_cod_depositor_comments
;
The following automatic conversions were performed:

data item '_atom_sites_solution_primary' value 'Direct' was changed
to 'direct' in accordance with the
/home/saulius/struct/COD-crude-data/automatic-downloads/DataCite-retrospective/ACS/depositions/lib/dictionaries/cif_core.dic
dictionary named 'cif_core.dic' version 2.4.2 last updated on
2011-04-26.

Automatic conversion script
Id: cif_fix_values 6909 2019-04-08 15:41:33Z antanas 
;
_cod_original_cell_volume 4282.5(7)
_cod_original_sg_symbol_H-M 'C 2/c'
_cod_database_code 4346048
_shelx_space_group_comment
;
The symmetry employed for this shelxl refinement is uniquely defined
by the following loop, which should always be used as a source of
symmetry information in preference to the above space-group names.
They are only intended as comments.
;
_shelx_estimated_absorpt_t_min 0.508
_shelx_estimated_absorpt_t_max 0.573
_shelxl_version_number 2014/4

loop_
_space_group_symop_operation_xyz
'x, y, z'
'-x, y, -z+1/2'
'x+1/2, y+1/2, z'
'-x+1/2, y+1/2, -z+1/2'
'-x, -y, -z'
'x, -y, z-1/2'
'-x+1/2, -y+1/2, -z'
'x+1/2, -y+1/2, z-1/2'

loop_
_atom_site_label
_atom_site_type_symbol
_atom_site_fract_x
_atom_site_fract_y
_atom_site_fract_z
_atom_site_U_iso_or_equiv
_atom_site_adp_type
_atom_site_occupancy
_atom_site_site_symmetry_order
_atom_site_calc_flag
_atom_site_refinement_flags_posn
_atom_site_refinement_flags_adp
Ir1 Ir 0.12148(2) 0.13917(2) 0.08744(2) 0.01298(5) Uani 1 1 d . .
C2 C 0.11653(11) 0.6160(3) 0.07739(18) 0.0167(5) Uani 1 1 d . .
O6 O 0.09512(8) 0.70618(17) 0.05461(16) 0.0246(4) Uani 1 1 d . .
C12 C 0.02587(10) -0.0111(2) 0.11411(17) 0.0151(4) Uani 1 1 d . .
H12 H 0.0476 -0.0736 0.1063 0.018 Uiso 1 1 calc R U
C13 C 0.20019(11) 0.7002(2) 0.08752(19) 0.0204(5) Uani 1 1 d . .
H13A H 0.1958 0.7217 0.0232 0.031 Uiso 1 1 calc R U
H13B H 0.2365 0.6819 0.1073 0.031 Uiso 1 1 calc R U
H13C H 0.1897 0.7631 0.1239 0.031 Uiso 1 1 calc R U
C18 C 0.03587(10) 0.3021(2) 0.10339(17) 0.0150(4) Uani 1 1 d . .
C19 C -0.03903(10) 0.1720(2) 0.13297(18) 0.0170(4) Uani 1 1 d . .
H19 H -0.0606 0.2355 0.1381 0.020 Uiso 1 1 calc R U
N20 N 0.04486(8) 0.09557(17) 0.10611(14) 0.0135(4) Uani 1 1 d . .
O21 O 0.16804(8) 0.60090(16) 0.09986(14) 0.0196(4) Uani 1 1 d . .
N24 N 0.08679(8) 0.30045(18) 0.08562(15) 0.0154(4) Uani 1 1 d . .
C27 C 0.01224(9) 0.1871(2) 0.11432(17) 0.0139(4) Uani 1 1 d . .
C31 C 0.00909(10) 0.4046(2) 0.11200(18) 0.0172(5) Uani 1 1 d . .
H31 H -0.0256 0.4041 0.1243 0.021 Uiso 1 1 calc R U
C33 C 0.03501(10) 0.5080(2) 0.10186(18) 0.0171(5) Uani 1 1 d . .
H33 H 0.0176 0.5778 0.1059 0.021 Uiso 1 1 calc R U
C34 C 0.08727(10) 0.5063(2) 0.08562(17) 0.0161(4) Uani 1 1 d . .
O3 O -0.08482(8) -0.16526(18) 0.18278(15) 0.0204(4) Uani 1 1 d . .
O1 O -0.01512(9) -0.23461(18) 0.12133(17) 0.0292(5) Uani 1 1 d . .
C8 C -0.05792(10) 0.0610(2) 0.14390(17) 0.0163(4) Uani 1 1 d . .
H8 H -0.0919 0.0494 0.1578 0.020 Uiso 1 1 calc R U
C9 C -0.04086(11) -0.1547(2) 0.1439(2) 0.0171(5) Uani 1 1 d . .
C10 C -0.02497(10) -0.0325(2) 0.13364(17) 0.0153(4) Uani 1 1 d . .
C16 C 0.11166(11) 0.4005(2) 0.07767(18) 0.0168(4) Uani 1 1 d . .
H16 H 0.1465 0.3993 0.0664 0.020 Uiso 1 1 calc R U
C1 C -0.10099(12) -0.2827(3) 0.1977(2) 0.0251(6) Uani 1 1 d . .
H1A H -0.1045 -0.3239 0.1399 0.038 Uiso 1 1 calc R U
H1B H -0.1342 -0.2822 0.2215 0.038 Uiso 1 1 calc R U
H1C H -0.0750 -0.3198 0.2415 0.038 Uiso 1 1 calc R U
C6 C 0.20150(9) 0.1992(2) 0.11518(18) 0.0166(4) Uani 1 1 d . .
H6 H 0.2051 0.2787 0.1380 0.020 Uiso 1 1 calc R U
C7 C 0.19529(10) -0.0268(2) 0.00061(18) 0.0176(5) Uani 1 1 d . .
H7A H 0.1885 -0.0826 -0.0493 0.021 Uiso 1 1 calc R U
H7B H 0.2275 -0.0494 0.0392 0.021 Uiso 1 1 calc R U
C3 C 0.20294(10) 0.0925(2) -0.04086(19) 0.0177(5) Uani 1 1 d . .
H3A H 0.2397 0.1023 -0.0483 0.021 Uiso 1 1 calc R U
H3B H 0.1826 0.0969 -0.1020 0.021 Uiso 1 1 calc R U
C4 C 0.14990(10) -0.0287(2) 0.05862(18) 0.0158(4) Uani 1 1 d . .
H4 H 0.1220 -0.0839 0.0367 0.019 Uiso 1 1 calc R U
C5 C 0.23809(11) 0.1138(3) 0.1702(2) 0.0206(5) Uani 1 1 d . .
H5A H 0.2612 0.1544 0.2177 0.025 Uiso 1 1 calc R U
H5B H 0.2597 0.0761 0.1293 0.025 Uiso 1 1 calc R U
C11 C 0.18642(10) 0.1895(2) 0.01852(18) 0.0166(4) Uani 1 1 d . .
H11 H 0.1816 0.2637 -0.0138 0.020 Uiso 1 1 calc R U
C14 C 0.15582(10) -0.0092(2) 0.15538(18) 0.0164(4) Uani 1 1 d . .
H14 H 0.1313 -0.0538 0.1877 0.020 Uiso 1 1 calc R U
C15 C 0.20607(11) 0.0226(3) 0.21607(19) 0.0209(5) Uani 1 1 d . .
H15A H 0.2274 -0.0460 0.2290 0.025 Uiso 1 1 calc R U
H15B H 0.1976 0.0524 0.2747 0.025 Uiso 1 1 calc R U
F2 F 0.17900(8) 0.41430(19) 0.26100(13) 0.0339(4) Uani 1 1 d . .
F4 F 0.09517(7) 0.3968(2) 0.29268(14) 0.0345(4) Uani 1 1 d . .
F5 F 0.15868(9) 0.46014(19) 0.40462(13) 0.0386(5) Uani 1 1 d . .
F6 F 0.15739(9) 0.27190(18) 0.35730(16) 0.0395(5) Uani 1 1 d . .
B7 B 0.14803(13) 0.3873(3) 0.3296(2) 0.0228(6) Uani 1 1 d . .

loop_
_atom_site_aniso_label
_atom_site_aniso_U_11
_atom_site_aniso_U_22
_atom_site_aniso_U_33
_atom_site_aniso_U_23
_atom_site_aniso_U_13
_atom_site_aniso_U_12
Ir1 0.01016(7) 0.01086(7) 0.01856(7) -0.00011(3) 0.00425(4) -0.00001(3)
C2 0.0225(13) 0.0099(10) 0.0185(11) -0.0003(9) 0.0052(10) -0.0010(9)
O6 0.0227(10) 0.0138(9) 0.0375(11) 0.0046(8) 0.0051(8) 0.0017(7)
C12 0.0122(10) 0.0127(10) 0.0206(11) 0.0007(8) 0.0031(8) 0.0011(8)
C13 0.0190(12) 0.0161(11) 0.0268(13) 0.0010(10) 0.0050(10) -0.0029(9)
C18 0.0121(10) 0.0144(10) 0.0187(11) 0.0014(9) 0.0030(8) -0.0001(8)
C19 0.0110(11) 0.0156(11) 0.0253(12) -0.0002(9) 0.0058(9) 0.0010(9)
N20 0.0105(9) 0.0125(9) 0.0178(9) 0.0000(7) 0.0027(7) 0.0002(7)
O21 0.0191(9) 0.0128(8) 0.0271(10) 0.0028(7) 0.0043(7) -0.0025(7)
N24 0.0133(9) 0.0133(9) 0.0201(10) 0.0004(7) 0.0043(7) 0.0011(7)
C27 0.0104(10) 0.0125(10) 0.0188(10) -0.0005(8) 0.0023(8) 0.0004(8)
C31 0.0129(11) 0.0165(11) 0.0224(12) -0.0004(9) 0.0033(9) 0.0019(9)
C33 0.0160(11) 0.0125(10) 0.0230(12) -0.0008(9) 0.0033(9) 0.0009(8)
C34 0.0165(11) 0.0126(10) 0.0191(11) 0.0012(8) 0.0023(9) 0.0004(8)
O3 0.0176(9) 0.0167(8) 0.0286(10) 0.0032(8) 0.0095(8) -0.0041(7)
O1 0.0210(10) 0.0163(9) 0.0537(14) -0.0004(9) 0.0174(10) -0.0005(8)
C8 0.0129(11) 0.0167(11) 0.0200(11) 0.0015(9) 0.0042(8) 0.0003(8)
C9 0.0137(12) 0.0153(10) 0.0223(12) 0.0012(9) 0.0020(9) -0.0016(9)
C10 0.0132(11) 0.0152(11) 0.0179(11) 0.0009(8) 0.0030(8) 0.0002(8)
C16 0.0157(11) 0.0140(11) 0.0215(12) 0.0002(9) 0.0054(9) 0.0000(9)
C1 0.0229(14) 0.0208(13) 0.0328(14) 0.0068(11) 0.0079(11) -0.0066(10)
C6 0.0096(10) 0.0161(10) 0.0246(12) -0.0019(9) 0.0037(8) -0.0029(8)
C7 0.0154(11) 0.0159(11) 0.0225(11) -0.0007(9) 0.0067(9) 0.0010(9)
C3 0.0160(11) 0.0141(11) 0.0246(12) -0.0007(9) 0.0088(9) -0.0012(9)
C4 0.0125(10) 0.0114(10) 0.0243(12) 0.0012(9) 0.0056(9) 0.0009(8)
C5 0.0127(12) 0.0218(11) 0.0271(13) 0.0000(11) 0.0020(10) -0.0010(10)
C11 0.0135(11) 0.0140(10) 0.0236(12) 0.0006(9) 0.0071(9) -0.0011(8)
C14 0.0116(10) 0.0153(11) 0.0229(11) 0.0032(9) 0.0048(9) 0.0014(8)
C15 0.0145(11) 0.0247(13) 0.0231(12) 0.0034(10) 0.0004(9) -0.0006(10)
F2 0.0260(10) 0.0478(12) 0.0296(9) -0.0035(8) 0.0098(7) -0.0125(8)
F4 0.0157(9) 0.0516(12) 0.0368(11) 0.0122(9) 0.0052(7) -0.0004(8)
F5 0.0487(13) 0.0416(11) 0.0264(9) -0.0066(8) 0.0082(9) -0.0108(10)
F6 0.0403(12) 0.0314(10) 0.0457(12) 0.0067(9) 0.0018(9) 0.0057(9)
B7 0.0163(14) 0.0277(14) 0.0247(15) 0.0012(12) 0.0034(11) -0.0033(12)

loop_
_atom_type_symbol
_atom_type_description
_atom_type_scat_dispersion_real
_atom_type_scat_dispersion_imag
_atom_type_scat_source
C C 0.0040 0.0020 'International Tables Vol C Tables 4.2.6.8 and 6.1.1.4'
H H 0.0000 0.0000 'International Tables Vol C Tables 4.2.6.8 and 6.1.1.4'
B B 0.0020 0.0010 'International Tables Vol C Tables 4.2.6.8 and 6.1.1.4'
F F 0.0220 0.0130 'International Tables Vol C Tables 4.2.6.8 and 6.1.1.4'
Ir Ir -2.0650 9.1350 'International Tables Vol C Tables 4.2.6.8 and 6.1.1.4'
N N 0.0080 0.0040 'International Tables Vol C Tables 4.2.6.8 and 6.1.1.4'
O O 0.0140 0.0070 'International Tables Vol C Tables 4.2.6.8 and 6.1.1.4'

loop_
_geom_angle_atom_site_label_1
_geom_angle_atom_site_label_2
_geom_angle_atom_site_label_3
_geom_angle
N24 Ir1 N20 79.07(8)
N24 Ir1 C14 153.13(9)
N20 Ir1 C14 94.74(9)
N24 Ir1 C11 96.13(9)
N20 Ir1 C11 159.39(9)
C14 Ir1 C11 98.03(10)
N24 Ir1 C4 167.62(9)
N20 Ir1 C4 98.95(9)
C14 Ir1 C4 38.75(10)
C11 Ir1 C4 81.41(9)
N24 Ir1 C6 96.12(9)
N20 Ir1 C6 161.19(9)
C14 Ir1 C6 81.31(10)
C11 Ir1 C6 38.44(10)
C4 Ir1 C6 89.48(10)
O6 C2 O21 125.6(3)
O6 C2 C34 123.2(3)
O21 C2 C34 111.2(2)
N20 C12 C10 122.9(2)
N24 C18 C31 121.7(2)
N24 C18 C27 115.0(2)
C31 C18 C27 123.2(2)
C27 C19 C8 119.4(2)
C12 N20 C27 118.5(2)
C12 N20 Ir1 126.56(17)
C27 N20 Ir1 114.91(16)
C2 O21 C13 115.4(2)
C16 N24 C18 118.9(2)
C16 N24 Ir1 125.26(18)
C18 N24 Ir1 115.47(16)
N20 C27 C19 121.7(2)
N20 C27 C18 115.3(2)
C19 C27 C18 123.0(2)
C18 C31 C33 118.8(2)
C31 C33 C34 119.3(2)
C16 C34 C33 118.8(2)
C16 C34 C2 120.8(2)
C33 C34 C2 120.5(2)
C9 O3 C1 115.1(2)
C19 C8 C10 118.9(2)
O1 C9 O3 124.6(2)
O1 C9 C10 122.5(2)
O3 C9 C10 112.8(2)
C12 C10 C8 118.6(2)
C12 C10 C9 117.8(2)
C8 C10 C9 123.6(2)
N24 C16 C34 122.4(2)
C11 C6 C5 122.8(2)
C11 C6 Ir1 70.08(14)
C5 C6 Ir1 113.22(17)
C4 C7 C3 112.2(2)
C11 C3 C7 112.8(2)
C14 C4 C7 124.0(2)
C14 C4 Ir1 69.72(14)
C7 C4 Ir1 113.53(16)
C6 C5 C15 110.4(2)
C6 C11 C3 124.5(2)
C6 C11 Ir1 71.48(14)
C3 C11 Ir1 111.02(16)
C4 C14 C15 126.4(2)
C4 C14 Ir1 71.53(14)
C15 C14 Ir1 110.14(17)
C14 C15 C5 112.1(2)
F5 B7 F2 110.9(3)
F5 B7 F4 109.7(3)
F2 B7 F4 108.9(3)
F5 B7 F6 110.4(3)
F2 B7 F6 109.1(3)
F4 B7 F6 107.7(3)

loop_
_geom_bond_atom_site_label_1
_geom_bond_atom_site_label_2
_geom_bond_distance
Ir1 N24 2.070(2)
Ir1 N20 2.080(2)
Ir1 C14 2.117(2)
Ir1 C11 2.134(2)
Ir1 C4 2.140(2)
Ir1 C6 2.152(2)
C2 O6 1.207(4)
C2 O21 1.329(3)
C2 C34 1.490(4)
C12 N20 1.341(3)
C12 C10 1.392(3)
C13 O21 1.441(3)
C18 N24 1.363(3)
C18 C31 1.387(3)
C18 C27 1.482(3)
C19 C27 1.387(3)
C19 C8 1.392(3)
N20 C27 1.366(3)
N24 C16 1.337(3)
C31 C33 1.389(4)
C33 C34 1.390(4)
C34 C16 1.389(3)
O3 C9 1.331(3)
O3 C1 1.449(3)
O1 C9 1.208(3)
C8 C10 1.395(3)
C9 C10 1.488(4)
C6 C11 1.411(4)
C6 C5 1.517(4)
C7 C4 1.524(3)
C7 C3 1.533(3)
C3 C11 1.512(3)
C4 C14 1.413(4)
C5 C15 1.543(4)
C14 C15 1.507(4)
F2 B7 1.390(4)
F4 B7 1.394(4)
F5 B7 1.377(4)
F6 B7 1.409(4)

loop_
_geom_torsion_atom_site_label_1
_geom_torsion_atom_site_label_2
_geom_torsion_atom_site_label_3
_geom_torsion_atom_site_label_4
_geom_torsion
C10 C12 N20 C27 -2.3(4)
C10 C12 N20 Ir1 174.90(19)
O6 C2 O21 C13 -5.6(4)
C34 C2 O21 C13 175.6(2)
C31 C18 N24 C16 1.0(4)
C27 C18 N24 C16 -177.9(2)
C31 C18 N24 Ir1 174.60(19)
C27 C18 N24 Ir1 -4.3(3)
C12 N20 C27 C19 1.7(4)
Ir1 N20 C27 C19 -175.83(19)
C12 N20 C27 C18 -179.2(2)
Ir1 N20 C27 C18 3.2(3)
C8 C19 C27 N20 0.2(4)
C8 C19 C27 C18 -178.8(2)
N24 C18 C27 N20 0.7(3)
C31 C18 C27 N20 -178.2(2)
N24 C18 C27 C19 179.8(2)
C31 C18 C27 C19 0.9(4)
N24 C18 C31 C33 0.2(4)
C27 C18 C31 C33 179.0(2)
C18 C31 C33 C34 -1.5(4)
C31 C33 C34 C16 1.6(4)
C31 C33 C34 C2 -178.1(2)
O6 C2 C34 C16 155.8(3)
O21 C2 C34 C16 -25.3(3)
O6 C2 C34 C33 -24.5(4)
O21 C2 C34 C33 154.4(2)
C27 C19 C8 C10 -1.5(4)
C1 O3 C9 O1 0.2(4)
C1 O3 C9 C10 -177.7(2)
N20 C12 C10 C8 1.0(4)
N20 C12 C10 C9 -178.0(2)
C19 C8 C10 C12 0.9(4)
C19 C8 C10 C9 179.9(2)
O1 C9 C10 C12 -12.4(4)
O3 C9 C10 C12 165.6(2)
O1 C9 C10 C8 168.6(3)
O3 C9 C10 C8 -13.4(4)
C18 N24 C16 C34 -0.9(4)
Ir1 N24 C16 C34 -173.82(19)
C33 C34 C16 N24 -0.4(4)
C2 C34 C16 N24 179.3(2)
C4 C7 C3 C11 29.5(3)
C3 C7 C4 C14 -92.4(3)
C3 C7 C4 Ir1 -11.8(3)
C11 C6 C5 C15 -96.9(3)
Ir1 C6 C5 C15 -16.4(3)
C5 C6 C11 C3 2.2(4)
Ir1 C6 C11 C3 -103.2(2)
C5 C6 C11 Ir1 105.4(2)
C7 C3 C11 C6 48.1(3)
C7 C3 C11 Ir1 -33.3(3)
C7 C4 C14 C15 3.5(4)
Ir1 C4 C14 C15 -101.8(3)
C7 C4 C14 Ir1 105.3(2)
C4 C14 C15 C5 42.5(4)
Ir1 C14 C15 C5 -38.9(3)
C6 C5 C15 C14 36.2(3)
